data_7239757
loop_
_publ_author_name
'Zhang, Jichuan'
'Wang, Zhenyuan'
'Hsieh, Yunhao'
'Wang, Binshen'
'Huang, Haifeng'
'Yang, Jun'
'Zhang, Jiaheng'

_publ_section_title
;
 A promising cation of 4-aminofurazan-3-carboxylic acid amidrazone in
 desensitizing energetic materials
;
_journal_issue 5
_journal_name_full 'RSC Advances'
_journal_page_first 2519
_journal_page_last 2525
_journal_paper_doi 10.1039/C9RA09555A
_journal_volume 10
_journal_year 2020
_chemical_formula_sum 'C3 H9 N7 O5'
_chemical_formula_weight 223.17
_space_group_crystal_system orthorhombic
_space_group_IT_number 61
_space_group_name_Hall '-P 2ac 2ab'
_space_group_name_H-M_alt 'P b c a'
_atom_sites_solution_hydrogens difmap
_audit_creation_method SHELXL-2013
_audit_update_record
;
2019-05-15 deposited with the CCDC.	2019-12-26 downloaded from the CCDC.
;
_cell_angle_alpha 90
_cell_angle_beta 90
_cell_angle_gamma 90
_cell_formula_units_Z 8
_cell_length_a 6.8490(11)
_cell_length_b 11.5108(19)
_cell_length_c 22.982(4)
_cell_measurement_reflns_used 3683
_cell_measurement_temperature 293(2)
_cell_measurement_theta_max 55.783
_cell_measurement_theta_min 6.926
_cell_volume 1811.8(5)
_computing_cell_refinement 'Bruker SMART'
_computing_data_collection 'Bruker SMART'
_computing_data_reduction 'Bruker SHELXTL'
_computing_molecular_graphics 'Bruker SHELXTL'
_computing_publication_material 'Bruker SHELXTL'
_computing_structure_refinement 'SHELXL-2013 (Sheldrick, 2013)'
_computing_structure_solution 'Bruker SHELXTL'
_diffrn_ambient_temperature 293(2)
_diffrn_measured_fraction_theta_full 1.000
_diffrn_measured_fraction_theta_max 1.000
_diffrn_measurement_device_type 'CCD area detector'
_diffrn_measurement_method 'phi and omega scans'
_diffrn_radiation_type MoK\a
_diffrn_radiation_wavelength 0.71073
_diffrn_reflns_av_R_equivalents 0.0414
_diffrn_reflns_av_unetI/netI 0.0295
_diffrn_reflns_Laue_measured_fraction_full 1.000
_diffrn_reflns_Laue_measured_fraction_max 1.000
_diffrn_reflns_limit_h_max 8
_diffrn_reflns_limit_h_min -8
_diffrn_reflns_limit_k_max 13
_diffrn_reflns_limit_k_min -8
_diffrn_reflns_limit_l_max 26
_diffrn_reflns_limit_l_min -27
_diffrn_reflns_number 9442
_diffrn_reflns_point_group_measured_fraction_full 1.000
_diffrn_reflns_point_group_measured_fraction_max 1.000
_diffrn_reflns_theta_full 25.242
_diffrn_reflns_theta_max 25.500
_diffrn_reflns_theta_min 1.772
_exptl_absorpt_coefficient_mu 0.150
_exptl_absorpt_correction_T_max 0.7456
_exptl_absorpt_correction_T_min 0.6714
_exptl_absorpt_correction_type multi-scan
_exptl_absorpt_process_details sadabs
_exptl_crystal_colour colorless
_exptl_crystal_density_diffrn 1.636
_exptl_crystal_description prismatic
_exptl_crystal_F_000 928
_exptl_crystal_size_max 0.200
_exptl_crystal_size_mid 0.170
_exptl_crystal_size_min 0.140
_refine_diff_density_max 0.301
_refine_diff_density_min -0.257
_refine_diff_density_rms 0.079
_refine_ls_extinction_coef 0.025(3)
_refine_ls_extinction_expression Fc^*^=kFc[1+0.001xFc^2^\l^3^/sin(2\q)]^-1/4^
_refine_ls_extinction_method SHELXL
_refine_ls_goodness_of_fit_ref 1.126
_refine_ls_hydrogen_treatment refall
_refine_ls_matrix_type full
_refine_ls_number_parameters 173
_refine_ls_number_reflns 1683
_refine_ls_number_restraints 0
_refine_ls_restrained_S_all 1.126
_refine_ls_R_factor_all 0.0471
_refine_ls_R_factor_gt 0.0436
_refine_ls_shift/su_max 0.000
_refine_ls_shift/su_mean 0.000
_refine_ls_structure_factor_coef Fsqd
_refine_ls_weighting_details 'w=1/[\s^2^(Fo^2^)+(0.0675P)^2^+0.4968P] where P=(Fo^2^+2Fc^2^)/3'
_refine_ls_weighting_scheme calc
_refine_ls_wR_factor_gt 0.1115
_refine_ls_wR_factor_ref 0.1148
_reflns_Friedel_coverage 0.000
_reflns_number_gt 1547
_reflns_number_total 1683
_reflns_threshold_expression 'I > 2\s(I)'
_cod_data_source_file c9ra09555a2.cif
_cod_data_source_block cd17170
_cod_depositor_comments 'Adding full bibliography for 7239755--7239758.cif.'
_cod_database_code 7239757
_shelx_space_group_comment
; 
The symmetry employed for this shelxl refinement is uniquely defined 
by the following loop, which should always be used as a source of 
symmetry information in preference to the above space-group names. 
They are only intended as comments. 
;
_shelx_estimated_absorpt_t_min 0.971
_shelx_estimated_absorpt_t_max 0.979
_shelxl_version_number 2013-4

loop_
_space_group_symop_operation_xyz
'x, y, z'
'-x+1/2, -y, z+1/2'
'-x, y+1/2, -z+1/2'
'x+1/2, -y+1/2, -z'
'-x, -y, -z'
'x-1/2, y, -z-1/2'
'x, -y-1/2, z-1/2'
'-x-1/2, y-1/2, z'

loop_
_atom_site_label
_atom_site_type_symbol
_atom_site_fract_x
_atom_site_fract_y
_atom_site_fract_z
_atom_site_U_iso_or_equiv
_atom_site_adp_type
_atom_site_occupancy
_atom_site_site_symmetry_order
_atom_site_calc_flag
N1 N 0.3174(2) 0.97403(12) 0.18890(6) 0.0316(4) Uani 1 1 d
N2 N 0.3386(2) 0.94528(13) 0.28701(6) 0.0316(4) Uani 1 1 d
N3 N 0.4660(2) 0.75584(14) 0.28758(7) 0.0321(4) Uani 1 1 d
N4 N 0.5027(2) 0.69196(11) 0.16839(6) 0.0265(3) Uani 1 1 d
N5 N 0.5502(2) 0.61257(13) 0.12185(6) 0.0275(4) Uani 1 1 d
N6 N 0.3969(3) 0.82642(15) 0.09665(7) 0.0345(4) Uani 1 1 d
N7 N 0.5569(2) 1.29883(13) 0.05119(6) 0.0323(4) Uani 1 1 d
O1 O 0.28777(19) 1.02342(10) 0.24229(5) 0.0359(4) Uani 1 1 d
O2 O 0.4530(2) 1.29548(13) 0.00726(5) 0.0439(4) Uani 1 1 d
O3 O 0.5779(2) 1.20776(13) 0.08142(6) 0.0476(4) Uani 1 1 d
O4 O 0.6388(3) 1.38933(14) 0.06589(7) 0.0583(5) Uani 1 1 d
O5 O 0.2729(2) 1.05100(12) 0.05300(7) 0.0394(4) Uani 1 1 d
C1 C 0.3983(2) 0.85098(13) 0.26043(7) 0.0246(4) Uani 1 1 d
C2 C 0.3842(2) 0.87059(13) 0.19850(7) 0.0242(4) Uani 1 1 d
C3 C 0.4329(2) 0.79046(13) 0.15046(7) 0.0240(4) Uani 1 1 d
H7 H 0.361(5) 1.099(3) 0.0590(13) 0.074(9) Uiso 1 1 d
H8 H 0.240(4) 1.049(2) 0.0200(14) 0.061(8) Uiso 1 1 d
H5A H 0.588(3) 0.549(2) 0.1388(8) 0.034(5) Uiso 1 1 d
H6A H 0.362(3) 0.898(2) 0.0934(10) 0.045(6) Uiso 1 1 d
H5B H 0.648(3) 0.6405(19) 0.1004(10) 0.041(6) Uiso 1 1 d
H6B H 0.433(3) 0.7883(19) 0.0717(10) 0.034(6) Uiso 1 1 d
H5C H 0.442(3) 0.5951(19) 0.0989(10) 0.040(5) Uiso 1 1 d
H3A H 0.450(3) 0.7478(18) 0.3252(11) 0.042(6) Uiso 1 1 d
H3B H 0.482(3) 0.6986(19) 0.2680(10) 0.036(6) Uiso 1 1 d

loop_
_atom_site_aniso_label
_atom_site_aniso_U_11
_atom_site_aniso_U_22
_atom_site_aniso_U_33
_atom_site_aniso_U_23
_atom_site_aniso_U_13
_atom_site_aniso_U_12
N1 0.0397(8) 0.0270(8) 0.0280(8) -0.0052(6) -0.0030(6) 0.0030(6)
N2 0.0371(8) 0.0310(8) 0.0266(8) -0.0045(6) -0.0016(6) -0.0004(6)
N3 0.0443(9) 0.0292(8) 0.0228(8) -0.0006(6) 0.0003(6) 0.0000(7)
N4 0.0352(8) 0.0226(7) 0.0216(7) -0.0026(5) 0.0009(6) 0.0021(6)
N5 0.0375(8) 0.0215(7) 0.0236(7) 0.0002(6) 0.0017(6) 0.0035(6)
N6 0.0555(10) 0.0267(8) 0.0215(7) -0.0011(6) -0.0020(7) 0.0126(7)
N7 0.0360(8) 0.0380(9) 0.0229(7) -0.0015(6) 0.0050(6) 0.0024(6)
O1 0.0488(8) 0.0278(7) 0.0312(7) -0.0084(5) -0.0035(5) 0.0070(5)
O2 0.0477(8) 0.0611(9) 0.0228(7) 0.0004(6) -0.0015(5) 0.0017(7)
O3 0.0466(8) 0.0526(9) 0.0435(8) 0.0160(7) -0.0013(6) 0.0019(6)
O4 0.0704(10) 0.0479(9) 0.0566(9) -0.0182(8) -0.0028(8) -0.0107(8)
O5 0.0484(8) 0.0353(8) 0.0344(8) 0.0051(6) -0.0038(6) 0.0001(6)
C1 0.0228(7) 0.0266(8) 0.0244(8) -0.0036(6) 0.0002(6) -0.0056(6)
C2 0.0233(7) 0.0235(8) 0.0258(8) -0.0019(6) -0.0015(6) -0.0026(6)
C3 0.0234(8) 0.0244(8) 0.0241(8) -0.0006(6) -0.0009(6) -0.0035(6)

loop_
_atom_type_symbol
_atom_type_description
_atom_type_scat_dispersion_real
_atom_type_scat_dispersion_imag
_atom_type_scat_source
C C 0.0033 0.0016 'International Tables Vol C Tables 4.2.6.8 and 6.1.1.4'
H H 0.0000 0.0000 'International Tables Vol C Tables 4.2.6.8 and 6.1.1.4'
N N 0.0061 0.0033 'International Tables Vol C Tables 4.2.6.8 and 6.1.1.4'
O O 0.0106 0.0060 'International Tables Vol C Tables 4.2.6.8 and 6.1.1.4'

loop_
_geom_angle_atom_site_label_1
_geom_angle_atom_site_label_2
_geom_angle_atom_site_label_3
_geom_angle
C2 N1 O1 106.37(13)
C1 N2 O1 105.42(12)
C1 N3 H3A 120.1(14)
C1 N3 H3B 117.0(15)
H3A N3 H3B 119(2)
C3 N4 N5 113.63(13)
N4 N5 H5A 105.5(13)
N4 N5 H5B 110.5(14)
H5A N5 H5B 109(2)
N4 N5 H5C 112.1(13)
H5A N5 H5C 108.2(19)
H5B N5 H5C 111.1(19)
C3 N6 H6A 115.6(15)
C3 N6 H6B 117.5(16)
H6A N6 H6B 125(2)
O4 N7 O2 120.89(16)
O4 N7 O3 119.89(16)
O2 N7 O3 119.22(15)
N1 O1 N2 110.63(11)
N7 O3 H7 106.9(8)
H7 O5 H6A 106(2)
H7 O5 H7 0(6)
H6A O5 H7 106(2)
H7 O5 H8 113(3)
H6A O5 H8 119(2)
H7 O5 H8 113(3)
N2 C1 N3 124.50(15)
N2 C1 C2 107.99(14)
N3 C1 C2 127.47(15)
N1 C2 C1 109.60(14)
N1 C2 C3 121.79(14)
C1 C2 C3 128.61(14)
N4 C3 N6 129.55(15)
N4 C3 C2 113.05(13)
N6 C3 C2 117.38(15)

loop_
_geom_bond_atom_site_label_1
_geom_bond_atom_site_label_2
_geom_bond_distance
N1 C2 1.295(2)
N1 O1 1.3675(18)
N2 C1 1.311(2)
N2 O1 1.4095(19)
N3 C1 1.343(2)
N3 H3A 0.88(3)
N3 H3B 0.80(2)
N4 C3 1.298(2)
N4 N5 1.4438(19)
N5 H5A 0.86(2)
N5 H5B 0.89(2)
N5 H5C 0.93(2)
N6 C3 1.327(2)
N6 H6A 0.86(3)
N6 H6B 0.76(2)
N7 O4 1.231(2)
N7 O2 1.236(2)
N7 O3 1.266(2)
O5 H7 0.83(4)
O5 H7 0.83(4)
O5 H8 0.79(3)
C1 C2 1.444(2)
C2 C3 1.477(2)

loop_
_geom_hbond_atom_site_label_D
_geom_hbond_atom_site_label_H
_geom_hbond_atom_site_label_A
_geom_hbond_distance_DH
_geom_hbond_distance_HA
_geom_hbond_distance_DA
_geom_hbond_angle_DHA
_geom_hbond_site_symmetry_A
N3 H3B O1 0.80(2) 2.57(2) 3.236(2) 141(2) 3_645
N3 H3B N4 0.80(2) 2.30(2) 2.847(2) 126.4(18) .
N3 H3A O3 0.88(3) 2.20(3) 3.076(2) 174(2) 3_645
N5 H5C O5 0.93(2) 1.88(2) 2.811(2) 177(2) 8_655
N6 H6B O2 0.76(2) 2.20(2) 2.954(2) 171(2) 5_675
N5 H5B O3 0.89(2) 2.08(2) 2.924(2) 158.2(19) 8_755
N6 H6A O5 0.86(3) 2.08(3) 2.900(2) 158(2) .
N5 H5A O4 0.86(2) 2.51(2) 2.937(2) 111.0(15) 1_545
N5 H5A N2 0.86(2) 2.14(2) 2.945(2) 153.9(18) 3_645
O5 H8 O4 0.79(3) 2.21(3) 2.963(2) 159(3) 4_475
O5 H7 O3 0.83(4) 2.01(4) 2.837(2) 174(3) .
O5 H7 O2 0.83(4) 2.63(3) 3.247(2) 132(3) .
O5 H7 N7 0.83(4) 2.67(4) 3.453(2) 158(3) .
N6 H6A O5 0.86(3) 2.08(3) 2.900(2) 158(2) .
N6 H6B O2 0.76(2) 2.20(2) 2.954(2) 171(2) 5_675
N5 H5B O2 0.89(2) 2.67(2) 3.151(2) 114.8(16) 5_675
N5 H5B O3 0.89(2) 2.08(2) 2.924(2) 158.2(19) 8_755
N5 H5A O4 0.86(2) 2.51(2) 2.937(2) 111.0(15) 1_545
N5 H5A N2 0.86(2) 2.14(2) 2.945(2) 153.9(18) 3_645
O5 H8 O4 0.79(3) 2.21(3) 2.963(2) 159(3) 4_475
O5 H7 N7 0.83(4) 2.67(4) 3.453(2) 158(3) .
O5 H7 O2 0.83(4) 2.63(3) 3.247(2) 132(3) .
O5 H7 O3 0.83(4) 2.01(4) 2.837(2) 174(3) .
N5 H5C O5 0.93(2) 1.88(2) 2.811(2) 177(2) 8_655
N3 H3B O1 0.80(2) 2.57(2) 3.236(2) 141(2) 3_645
N3 H3B N4 0.80(2) 2.30(2) 2.847(2) 126.4(18) .
N3 H3A O3 0.88(3) 2.20(3) 3.076(2) 174(2) 3_645
N5 H5C O5 0.93(2) 1.88(2) 2.811(2) 177(2) 8_655
N3 H3B N4 0.80(2) 2.30(2) 2.847(2) 126.4(18) .
N3 H3A O3 0.88(3) 2.20(3) 3.076(2) 174(2) 3_645
N3 H3B N4 0.80(2) 2.30(2) 2.847(2) 126.4(18) .
N3 H3B O1 0.80(2) 2.57(2) 3.236(2) 141(2) 3_645
N5 H5C O5 0.93(2) 1.88(2) 2.811(2) 177(2) 8_655
O5 H7 O3 0.83(4) 2.01(4) 2.837(2) 174(3) .
O5 H8 N7 0.79(3) 2.71(3) 3.303(2) 134(2) 4_475
O5 H8 O4 0.79(3) 2.21(3) 2.963(2) 159(3) 4_475
N3 H3A O3 0.88(3) 2.20(3) 3.076(2) 174(2) 3_645
N3 H3B N4 0.80(2) 2.30(2) 2.847(2) 126.4(18) .
N3 H3B O1 0.80(2) 2.57(2) 3.236(2) 141(2) 3_645
N5 H5C O5 0.93(2) 1.88(2) 2.811(2) 177(2) 8_655
O5 H7 O3 0.83(4) 2.01(4) 2.837(2) 174(3) .
O5 H7 O2 0.83(4) 2.63(3) 3.247(2) 132(3) .
O5 H7 N7 0.83(4) 2.67(4) 3.453(2) 158(3) .
O5 H8 O4 0.79(3) 2.21(3) 2.963(2) 159(3) 4_475
N5 H5A N2 0.86(2) 2.14(2) 2.945(2) 153.9(18) 3_645
N5 H5A O4 0.86(2) 2.51(2) 2.937(2) 111.0(15) 1_545
N5 H5B O3 0.89(2) 2.08(2) 2.924(2) 158.2(19) 8_755
N6 H6B O2 0.76(2) 2.20(2) 2.954(2) 171(2) 5_675
N6 H6A O5 0.86(3) 2.08(3) 2.900(2) 158(2) .

loop_
_geom_torsion_atom_site_label_1
_geom_torsion_atom_site_label_2
_geom_torsion_atom_site_label_3
_geom_torsion_atom_site_label_4
_geom_torsion
C2 N1 O1 N2 -0.31(17)
C1 N2 O1 N1 0.22(17)
O4 N7 O3 H7 162.1(9)
O2 N7 O3 H7 -17.5(9)
O1 N2 C1 N3 177.87(15)
O1 N2 C1 C2 -0.05(16)
O1 N1 C2 C1 0.27(17)
O1 N1 C2 C3 179.75(13)
N2 C1 C2 N1 -0.14(18)
N3 C1 C2 N1 -177.99(16)
N2 C1 C2 C3 -179.57(15)
N3 C1 C2 C3 2.6(3)
N5 N4 C3 N6 1.3(3)
N5 N4 C3 C2 179.75(13)
N1 C2 C3 N4 178.24(14)
C1 C2 C3 N4 -2.4(2)
N1 C2 C3 N6 -3.1(2)
C1 C2 C3 N6 176.28(15)
